data_1557857
loop_
_publ_author_name
'Wang, Meng'
'Du, Jiao-Xian'
'Hui-Xiang, Yang'
'Dai, Quan'
'Liu, Ya-Pei'
'He, Juan'
'Wang, Yi'
'Li, Zheng-Hui'
'Feng, Tao'
'Liu, Ji-Kai'

_publ_section_title
;
 Sesquiterpenoids from Cultures of the Basidiomycetes <i>Irpex
 lacteus</i>.
;
_journal_name_full 'Journal of natural products'
_journal_paper_doi 10.1021/acs.jnatprod.9b01177
_journal_year 2020
_chemical_absolute_configuration ad
_chemical_formula_sum 'C15 H22 O3'
_chemical_formula_weight 250.32
_space_group_crystal_system orthorhombic
_space_group_IT_number 19
_space_group_name_Hall 'P 2ac 2ab'
_space_group_name_H-M_alt 'P 21 21 21'
_atom_sites_solution_hydrogens mixed
_cell_angle_alpha 90
_cell_angle_beta 90
_cell_angle_gamma 90
_cell_formula_units_Z 8
_cell_length_a 7.4807(2)
_cell_length_b 11.5246(3)
_cell_length_c 31.2716(9)
_cell_measurement_reflns_used 9831
_cell_measurement_temperature 150.(2)
_cell_measurement_theta_max 78.9771
_cell_measurement_theta_min 4.0882
_cell_volume 2695.99(13)
_computing_cell_refinement 'SAINT V8.38A (Bruker AXS Inc., 2017)'
_computing_data_reduction 'SAINT V8.38A (Bruker AXS Inc., 2017)'
_computing_molecular_graphics 'shelXle (C.B. Huebschle, rev 833)'
_computing_structure_refinement 'SHELXL-2016/6 (Sheldrick, 2016)'
_computing_structure_solution 'SHELXT 2014/5 (Sheldrick, 2014)'
_diffrn_ambient_temperature 150.(2)
_diffrn_detector_area_resol_mean 7.3910
_diffrn_measured_fraction_theta_full 0.968
_diffrn_measured_fraction_theta_max 0.968
_diffrn_measurement_device_type 'Bruker APEX-II CCD'
_diffrn_measurement_method '\f and \w scans'
_diffrn_radiation_type 'Cu K\a'
_diffrn_radiation_wavelength 1.54178
_diffrn_reflns_av_R_equivalents 0.0552
_diffrn_reflns_av_unetI/netI 0.0431
_diffrn_reflns_limit_h_max 8
_diffrn_reflns_limit_h_min -9
_diffrn_reflns_limit_k_max 14
_diffrn_reflns_limit_k_min -14
_diffrn_reflns_limit_l_max 36
_diffrn_reflns_limit_l_min -39
_diffrn_reflns_number 33015
_diffrn_reflns_theta_full 79.36
_diffrn_reflns_theta_max 79.36
_diffrn_reflns_theta_min 2.83
_exptl_absorpt_coefficient_mu 0.675
_exptl_absorpt_correction_T_max 0.95
_exptl_absorpt_correction_T_min 0.74
_exptl_absorpt_correction_type multi-scan
_exptl_absorpt_process_details
;
SADABS-2016/2 - Bruker AXS area detector scaling and absorption correction
;
_exptl_crystal_colour 'light colourless'
_exptl_crystal_density_diffrn 1.233
_exptl_crystal_density_method 'not measured'
_exptl_crystal_description Platelet
_exptl_crystal_F_000 1088
_exptl_crystal_size_max 0.249
_exptl_crystal_size_mid 0.138
_exptl_crystal_size_min 0.077
_refine_diff_density_max 0.444
_refine_diff_density_min -0.374
_refine_ls_abs_structure_details
;

Flack x determined using 2168 quotients [(I+)-(I-)]/[(I+)+(I-)]
(Parsons, Flack and Wagner, Acta Cryst. B69 (2013) 249-259).
;
_refine_ls_abs_structure_Flack 0.05(4)
_refine_ls_extinction_method none
_refine_ls_goodness_of_fit_ref 1.031
_refine_ls_hydrogen_treatment mixed
_refine_ls_matrix_type full
_refine_ls_number_parameters 337
_refine_ls_number_reflns 5551
_refine_ls_number_restraints 0
_refine_ls_restrained_S_all 1.031
_refine_ls_R_factor_all 0.0575
_refine_ls_R_factor_gt 0.0558
_refine_ls_shift/su_max 0.000
_refine_ls_shift/su_mean 0.000
_refine_ls_structure_factor_coef Fsqd
_refine_ls_weighting_details 'w=1/[\s^2^(Fo^2^)+6.1056P] where P=(Fo^2^+2Fc^2^)/3'
_refine_ls_weighting_scheme calc
_refine_ls_wR_factor_gt 0.1491
_refine_ls_wR_factor_ref 0.1498
_reflns_number_gt 5362
_reflns_number_total 5551
_reflns_threshold_expression 'I > 2\s(I)'
_cod_data_source_file np9b01177_si_002.cif
_cod_data_source_block LML74
_cod_depositor_comments
;
The following automatic conversions were performed:

data item '_exptl_absorpt_correction_type' value 'Multi-Scan' was
changed to 'multi-scan' in accordance with the
/home/data/users/saulius/crontab/automatic-downloads/rss-feeds/ACS/lib/dictionaries/cif_core.dic
dictionary named 'cif_core.dic' version 2.4.2 last updated on
2011-04-26.

Automatic conversion script
Id: cif_fix_values 7556 2019-12-06 15:28:31Z antanas 
;
_cod_database_code 1557857

loop_
_space_group_symop_operation_xyz
'x, y, z'
'x+1/2, -y+1/2, -z'
'-x, y+1/2, -z+1/2'
'-x+1/2, -y, z+1/2'

loop_
_atom_site_type_symbol
_atom_site_label
_atom_site_fract_x
_atom_site_fract_y
_atom_site_fract_z
_atom_site_U_iso_or_equiv
_atom_site_adp_type
_atom_site_calc_flag
_atom_site_refinement_flags_adp
_atom_site_refinement_flags_occupancy
_atom_site_refinement_flags_posn
_atom_site_occupancy
_atom_site_disorder_assembly
_atom_site_disorder_group
O O1 0.0534(4) 0.4387(3) 0.21976(10) 0.0293(7) Uani d . . . 1 . .
H H6O 0.126(8) 0.013(5) 0.3212(19) 0.040(16) Uiso d . . . 1 . .
C C1 0.1221(6) 0.5966(4) 0.36421(13) 0.0230(8) Uani d . . . 1 . .
H H1 0.232078 0.645822 0.363313 0.028 Uiso calc U . R 1 . .
O O2 0.1506(4) 0.2637(3) 0.35388(12) 0.0315(8) Uani d . . . 1 . .
H H2 0.172(4) 0.201(5) 0.347(2) 0.047 Uiso calc U . R 1 . .
C C2 0.0714(5) 0.5684(4) 0.31913(14) 0.0221(8) Uani d . . . 1 . .
O O3 -0.0648(4) 0.5924(3) 0.25284(10) 0.0288(7) Uani d . . . 1 . .
C C3 0.1302(6) 0.4827(4) 0.29389(13) 0.0226(8) Uani d . . . 1 . .
O O4 0.4903(4) 0.1482(3) 0.21974(10) 0.0303(7) Uani d . . . 1 . .
C C4 0.2724(6) 0.3914(4) 0.29936(14) 0.0252(9) Uani d . . . 1 . .
H H4A 0.387926 0.426162 0.290689 0.03 Uiso calc U . R 1 . .
H H4B 0.246378 0.328029 0.278935 0.03 Uiso calc U . R 1 . .
O O5 0.6856(4) 0.2487(3) 0.25944(9) 0.0266(7) Uani d . . . 1 . .
C C5 0.2984(5) 0.3367(4) 0.34355(14) 0.0226(8) Uani d . . . 1 . .
H H5 0.406103 0.285545 0.34163 0.027 Uiso calc U . R 1 . .
O O6 0.2038(4) 0.0263(3) 0.34123(10) 0.0256(6) Uani d . . . 1 . .
C C6 0.3299(6) 0.4198(4) 0.38108(14) 0.0248(9) Uani d . . . 1 . .
H H6 0.355956 0.370033 0.406526 0.03 Uiso calc U . R 1 . .
C C7 0.1625(6) 0.4908(4) 0.39242(14) 0.0257(9) Uani d . . . 1 . .
H H7 0.057196 0.437512 0.390799 0.031 Uiso calc U . R 1 . .
C C11 -0.0550(6) 0.6436(4) 0.29493(14) 0.0274(9) Uani d . . . 1 . .
H H11A -0.174054 0.644259 0.308731 0.033 Uiso calc U . R 1 . .
H H11B -0.009668 0.724183 0.29331 0.033 Uiso calc U . R 1 . .
C C10 -0.0210(7) 0.6628(4) 0.38978(15) 0.0331(10) Uani d . . . 1 . .
H H10A -0.142118 0.636846 0.381378 0.04 Uiso calc U . R 1 . .
H H10B -0.011249 0.747241 0.384428 0.04 Uiso calc U . R 1 . .
C C9 0.0139(7) 0.6356(4) 0.43783(15) 0.0338(11) Uani d . . . 1 . .
C C8 0.1648(8) 0.5446(5) 0.43733(15) 0.0381(12) Uani d . . . 1 . .
H H8A 0.281663 0.581821 0.443074 0.046 Uiso calc U . R 1 . .
H H8B 0.143298 0.484479 0.459335 0.046 Uiso calc U . R 1 . .
C C13 0.4963(6) 0.4948(4) 0.37394(15) 0.0284(9) Uani d . . . 1 . .
H H13A 0.601298 0.444618 0.370886 0.043 Uiso calc U . R 1 . .
H H13B 0.512975 0.546572 0.398467 0.043 Uiso calc U . R 1 . .
H H13C 0.480984 0.541036 0.347909 0.043 Uiso calc U . R 1 . .
C C12 0.0418(6) 0.4967(4) 0.25211(14) 0.0242(9) Uani d . . . 1 . .
C C16 0.7015(5) 0.1007(4) 0.36673(13) 0.0215(8) Uani d . . . 1 . .
H H16 0.794518 0.03838 0.365955 0.026 Uiso calc U . R 1 . .
C C15 -0.1551(8) 0.5810(6) 0.45781(19) 0.0483(14) Uani d . . . 1 . .
H H15A -0.25619 0.634348 0.454535 0.072 Uiso calc U . R 1 . .
H H15B -0.134271 0.566203 0.488264 0.072 Uiso calc U . R 1 . .
H H15C -0.182222 0.507668 0.443297 0.072 Uiso calc U . R 1 . .
C C14 0.0624(10) 0.7430(5) 0.4632(2) 0.0576(17) Uani d . . . 1 . .
H H14A 0.169644 0.778683 0.450963 0.086 Uiso calc U . R 1 . .
H H14B 0.085745 0.721335 0.493028 0.086 Uiso calc U . R 1 . .
H H14C -0.036863 0.798409 0.462175 0.086 Uiso calc U . R 1 . .
C C17 0.6643(6) 0.1387(4) 0.32180(13) 0.0211(8) Uani d . . . 1 . .
C C18 0.5576(6) 0.0893(3) 0.29278(13) 0.0216(8) Uani d . . . 1 . .
C C19 0.4534(6) -0.0221(4) 0.29350(13) 0.0259(9) Uani d . . . 1 . .
H H19A 0.53783 -0.086234 0.287503 0.031 Uiso calc U . R 1 . .
H H19B 0.366983 -0.019765 0.269531 0.031 Uiso calc U . R 1 . .
C C20 0.3501(6) -0.0534(4) 0.33395(13) 0.0237(9) Uani d . . . 1 . .
H H20 0.295582 -0.131419 0.328862 0.028 Uiso calc U . R 1 . .
C C21 0.4572(6) -0.0625(4) 0.37561(14) 0.0251(9) Uani d . . . 1 . .
H H21 0.370922 -0.087553 0.398223 0.03 Uiso calc U . R 1 . .
C C22 0.5365(6) 0.0537(4) 0.39068(13) 0.0219(8) Uani d . . . 1 . .
H H22 0.440129 0.113321 0.387812 0.026 Uiso calc U . R 1 . .
C C23 0.5967(6) 0.0541(4) 0.43816(14) 0.0298(10) Uani d . . . 1 . .
H H23A 0.633886 -0.024704 0.447032 0.036 Uiso calc U . R 1 . .
H H23B 0.497196 0.079583 0.456812 0.036 Uiso calc U . R 1 . .
C C25 0.7651(6) 0.1964(4) 0.39716(13) 0.0246(9) Uani d . . . 1 . .
H H25A 0.68543 0.264916 0.395603 0.03 Uiso calc U . R 1 . .
H H25B 0.888562 0.220824 0.390179 0.03 Uiso calc U . R 1 . .
C C24 0.7569(6) 0.1401(4) 0.44179(14) 0.0261(9) Uani d . . . 1 . .
C C26 0.7543(6) 0.2420(4) 0.30226(13) 0.0245(9) Uani d . . . 1 . .
H H26A 0.725218 0.313415 0.318439 0.029 Uiso calc U . R 1 . .
H H26B 0.885647 0.231666 0.302002 0.029 Uiso calc U . R 1 . .
C C28 0.5963(7) -0.1594(4) 0.37183(17) 0.0359(11) Uani d . . . 1 . .
H H28A 0.537397 -0.23137 0.36295 0.054 Uiso calc U . R 1 . .
H H28B 0.654342 -0.171093 0.399594 0.054 Uiso calc U . R 1 . .
H H28C 0.686384 -0.137595 0.350525 0.054 Uiso calc U . R 1 . .
C C29 0.9319(7) 0.0749(5) 0.45072(16) 0.0369(11) Uani d . . . 1 . .
H H29A 0.952237 0.017287 0.428203 0.055 Uiso calc U . R 1 . .
H H29B 0.923708 0.035716 0.478464 0.055 Uiso calc U . R 1 . .
H H29C 1.031476 0.13016 0.451209 0.055 Uiso calc U . R 1 . .
C C30 0.7271(8) 0.2319(4) 0.47625(14) 0.0351(11) Uani d . . . 1 . .
H H30A 0.824843 0.288444 0.475426 0.053 Uiso calc U . R 1 . .
H H30B 0.723912 0.19458 0.504397 0.053 Uiso calc U . R 1 . .
H H30C 0.613284 0.271614 0.471042 0.053 Uiso calc U . R 1 . .
C C27 0.5673(6) 0.1596(4) 0.25335(13) 0.0245(8) Uani d . . . 1 . .

loop_
_atom_site_aniso_label
_atom_site_aniso_U_11
_atom_site_aniso_U_22
_atom_site_aniso_U_33
_atom_site_aniso_U_12
_atom_site_aniso_U_13
_atom_site_aniso_U_23
O1 0.0250(17) 0.0335(16) 0.0293(15) -0.0025(14) -0.0022(13) -0.0025(13)
C1 0.017(2) 0.0235(19) 0.029(2) 0.0034(16) -0.0025(17) 0.0004(16)
O2 0.0206(16) 0.0212(15) 0.053(2) -0.0013(13) 0.0066(15) 0.0019(14)
C2 0.0128(19) 0.0230(19) 0.031(2) 0.0000(16) -0.0055(17) 0.0043(16)
O3 0.0263(16) 0.0310(15) 0.0290(15) 0.0054(13) -0.0068(13) 0.0010(12)
C3 0.016(2) 0.0236(19) 0.028(2) -0.0028(16) -0.0013(16) 0.0025(16)
O4 0.0255(17) 0.0388(17) 0.0265(15) 0.0039(14) -0.0037(13) 0.0013(13)
C4 0.019(2) 0.027(2) 0.030(2) 0.0037(17) -0.0011(17) -0.0032(17)
O5 0.0221(16) 0.0296(15) 0.0280(14) -0.0023(13) -0.0010(12) 0.0040(12)
C5 0.0100(19) 0.0230(19) 0.035(2) 0.0019(15) 0.0038(17) 0.0026(17)
O6 0.0183(15) 0.0276(15) 0.0308(15) 0.0024(12) -0.0028(13) -0.0044(12)
C6 0.022(2) 0.025(2) 0.028(2) 0.0049(17) -0.0027(17) 0.0044(16)
C7 0.024(2) 0.026(2) 0.027(2) 0.0061(18) -0.0022(18) 0.0026(17)
C11 0.023(2) 0.029(2) 0.030(2) 0.0058(18) -0.0063(18) 0.0007(17)
C10 0.032(3) 0.036(2) 0.032(2) 0.014(2) -0.001(2) -0.0014(19)
C9 0.041(3) 0.032(2) 0.029(2) 0.010(2) -0.004(2) -0.0051(18)
C8 0.041(3) 0.046(3) 0.028(2) 0.016(2) -0.003(2) -0.001(2)
C13 0.014(2) 0.032(2) 0.039(2) 0.0014(17) -0.0058(18) -0.0015(18)
C12 0.013(2) 0.028(2) 0.031(2) -0.0032(16) -0.0014(17) 0.0033(17)
C16 0.016(2) 0.0245(19) 0.0241(19) -0.0006(16) -0.0023(16) 0.0000(15)
C15 0.041(3) 0.059(4) 0.045(3) 0.010(3) 0.000(3) 0.002(3)
C14 0.071(5) 0.043(3) 0.058(4) 0.005(3) -0.019(4) -0.012(3)
C17 0.0131(19) 0.0240(19) 0.0260(19) 0.0030(15) 0.0023(16) 0.0001(15)
C18 0.0161(19) 0.0239(19) 0.0249(18) 0.0028(16) 0.0017(16) -0.0020(15)
C19 0.026(2) 0.0246(19) 0.027(2) -0.0013(18) -0.0012(18) -0.0042(16)
C20 0.021(2) 0.0204(19) 0.030(2) 0.0014(16) -0.0004(17) -0.0019(16)
C21 0.023(2) 0.0230(19) 0.029(2) -0.0024(17) -0.0001(18) 0.0027(16)
C22 0.015(2) 0.0250(19) 0.0254(18) 0.0005(16) -0.0017(16) 0.0017(15)
C23 0.027(2) 0.037(2) 0.026(2) -0.0066(19) -0.0029(18) 0.0037(18)
C25 0.020(2) 0.028(2) 0.025(2) -0.0048(17) -0.0015(17) -0.0005(16)
C24 0.025(2) 0.029(2) 0.025(2) 0.0001(18) -0.0005(18) -0.0015(17)
C26 0.017(2) 0.030(2) 0.026(2) -0.0030(18) 0.0009(16) 0.0019(17)
C28 0.032(3) 0.025(2) 0.051(3) 0.005(2) -0.011(2) 0.001(2)
C29 0.033(3) 0.043(3) 0.035(2) 0.008(2) -0.011(2) 0.000(2)
C30 0.041(3) 0.036(2) 0.028(2) 0.000(2) 0.002(2) -0.0034(19)
C27 0.020(2) 0.027(2) 0.027(2) 0.0041(17) 0.0006(17) -0.0013(16)

loop_
_atom_type_symbol
_atom_type_description
_atom_type_scat_dispersion_real
_atom_type_scat_dispersion_imag
_atom_type_scat_source
C C 0.0181 0.0091 'International Tables Vol C Tables 4.2.6.8 and 6.1.1.4'
H H 0.0000 0.0000 'International Tables Vol C Tables 4.2.6.8 and 6.1.1.4'
O O 0.0492 0.0322 'International Tables Vol C Tables 4.2.6.8 and 6.1.1.4'

loop_
_geom_angle_atom_site_label_1
_geom_angle_atom_site_label_2
_geom_angle_atom_site_label_3
_geom_angle_site_symmetry_1
_geom_angle_site_symmetry_3
_geom_angle
_geom_angle_publ_flag
C2 C1 C7 . . 114.8(4) ?
C2 C1 C10 . . 114.9(4) ?
C7 C1 C10 . . 103.4(4) ?
C2 C1 H1 . . 107.8 ?
C7 C1 H1 . . 107.8 ?
C10 C1 H1 . . 107.8 ?
C5 O2 H2 . . 109.5 ?
C3 C2 C11 . . 109.8(4) ?
C3 C2 C1 . . 129.2(4) ?
C11 C2 C1 . . 120.9(4) ?
C12 O3 C11 . . 108.4(3) ?
C2 C3 C12 . . 107.2(4) ?
C2 C3 C4 . . 132.9(4) ?
C12 C3 C4 . . 119.6(4) ?
C3 C4 C5 . . 118.7(4) ?
C3 C4 H4A . . 107.6 ?
C5 C4 H4A . . 107.6 ?
C3 C4 H4B . . 107.6 ?
C5 C4 H4B . . 107.6 ?
H4A C4 H4B . . 107.1 ?
C27 O5 C26 . . 108.7(3) ?
O2 C5 C4 . . 110.4(4) ?
O2 C5 C6 . . 108.3(4) ?
C4 C5 C6 . . 116.9(3) ?
O2 C5 H5 . . 106.9 ?
C4 C5 H5 . . 106.9 ?
C6 C5 H5 . . 106.9 ?
C20 O6 H6O . . 106.(4) ?
C13 C6 C5 . . 111.4(4) ?
C13 C6 C7 . . 113.3(4) ?
C5 C6 C7 . . 112.6(4) ?
C13 C6 H6 . . 106.3 ?
C5 C6 H6 . . 106.3 ?
C7 C6 H6 . . 106.3 ?
C6 C7 C1 . . 116.8(4) ?
C6 C7 C8 . . 114.6(4) ?
C1 C7 C8 . . 101.9(4) ?
C6 C7 H7 . . 107.7 ?
C1 C7 H7 . . 107.7 ?
C8 C7 H7 . . 107.7 ?
O3 C11 C2 . . 104.9(3) ?
O3 C11 H11A . . 110.8 ?
C2 C11 H11A . . 110.8 ?
O3 C11 H11B . . 110.8 ?
C2 C11 H11B . . 110.8 ?
H11A C11 H11B . . 108.8 ?
C1 C10 C9 . . 106.6(4) ?
C1 C10 H10A . . 110.4 ?
C9 C10 H10A . . 110.4 ?
C1 C10 H10B . . 110.4 ?
C9 C10 H10B . . 110.4 ?
H10A C10 H10B . . 108.6 ?
C14 C9 C8 . . 112.7(5) ?
C14 C9 C15 . . 108.5(5) ?
C8 C9 C15 . . 109.1(4) ?
C14 C9 C10 . . 112.5(4) ?
C8 C9 C10 . . 104.5(4) ?
C15 C9 C10 . . 109.6(4) ?
C7 C8 C9 . . 106.0(4) ?
C7 C8 H8A . . 110.5 ?
C9 C8 H8A . . 110.5 ?
C7 C8 H8B . . 110.5 ?
C9 C8 H8B . . 110.5 ?
H8A C8 H8B . . 108.7 ?
C6 C13 H13A . . 109.5 ?
C6 C13 H13B . . 109.5 ?
H13A C13 H13B . . 109.5 ?
C6 C13 H13C . . 109.5 ?
H13A C13 H13C . . 109.5 ?
H13B C13 H13C . . 109.5 ?
O1 C12 O3 . . 120.1(4) ?
O1 C12 C3 . . 130.3(4) ?
O3 C12 C3 . . 109.7(4) ?
C17 C16 C25 . . 115.4(4) ?
C17 C16 C22 . . 114.2(3) ?
C25 C16 C22 . . 101.5(3) ?
C17 C16 H16 . . 108.5 ?
C25 C16 H16 . . 108.5 ?
C22 C16 H16 . . 108.5 ?
C9 C15 H15A . . 109.5 ?
C9 C15 H15B . . 109.5 ?
H15A C15 H15B . . 109.5 ?
C9 C15 H15C . . 109.5 ?
H15A C15 H15C . . 109.5 ?
H15B C15 H15C . . 109.5 ?
C9 C14 H14A . . 109.5 ?
C9 C14 H14B . . 109.5 ?
H14A C14 H14B . . 109.5 ?
C9 C14 H14C . . 109.5 ?
H14A C14 H14C . . 109.5 ?
H14B C14 H14C . . 109.5 ?
C18 C17 C16 . . 128.6(4) ?
C18 C17 C26 . . 109.3(4) ?
C16 C17 C26 . . 122.1(4) ?
C17 C18 C27 . . 107.7(4) ?
C17 C18 C19 . . 131.6(4) ?
C27 C18 C19 . . 120.5(4) ?
C18 C19 C20 . . 118.5(3) ?
C18 C19 H19A . . 107.7 ?
C20 C19 H19A . . 107.7 ?
C18 C19 H19B . . 107.7 ?
C20 C19 H19B . . 107.7 ?
H19A C19 H19B . . 107.1 ?
O6 C20 C19 . . 111.3(3) ?
O6 C20 C21 . . 107.8(3) ?
C19 C20 C21 . . 117.1(4) ?
O6 C20 H20 . . 106.7 ?
C19 C20 H20 . . 106.7 ?
C21 C20 H20 . . 106.7 ?
C28 C21 C20 . . 109.9(4) ?
C28 C21 C22 . . 113.3(4) ?
C20 C21 C22 . . 113.7(3) ?
C28 C21 H21 . . 106.5 ?
C20 C21 H21 . . 106.5 ?
C22 C21 H21 . . 106.5 ?
C21 C22 C16 . . 117.8(3) ?
C21 C22 C23 . . 114.1(3) ?
C16 C22 C23 . . 103.4(3) ?
C21 C22 H22 . . 107.0 ?
C16 C22 H22 . . 107.0 ?
C23 C22 H22 . . 107.0 ?
C22 C23 C24 . . 107.1(4) ?
C22 C23 H23A . . 110.3 ?
C24 C23 H23A . . 110.3 ?
C22 C23 H23B . . 110.3 ?
C24 C23 H23B . . 110.3 ?
H23A C23 H23B . . 108.5 ?
C16 C25 C24 . . 104.3(3) ?
C16 C25 H25A . . 110.9 ?
C24 C25 H25A . . 110.9 ?
C16 C25 H25B . . 110.9 ?
C24 C25 H25B . . 110.9 ?
H25A C25 H25B . . 108.9 ?
C30 C24 C29 . . 109.6(4) ?
C30 C24 C25 . . 110.7(4) ?
C29 C24 C25 . . 109.7(4) ?
C30 C24 C23 . . 112.3(4) ?
C29 C24 C23 . . 111.0(4) ?
C25 C24 C23 . . 103.4(3) ?
O5 C26 C17 . . 105.2(3) ?
O5 C26 H26A . . 110.7 ?
C17 C26 H26A . . 110.7 ?
O5 C26 H26B . . 110.7 ?
C17 C26 H26B . . 110.7 ?
H26A C26 H26B . . 108.8 ?
C21 C28 H28A . . 109.5 ?
C21 C28 H28B . . 109.5 ?
H28A C28 H28B . . 109.5 ?
C21 C28 H28C . . 109.5 ?
H28A C28 H28C . . 109.5 ?
H28B C28 H28C . . 109.5 ?
C24 C29 H29A . . 109.5 ?
C24 C29 H29B . . 109.5 ?
H29A C29 H29B . . 109.5 ?
C24 C29 H29C . . 109.5 ?
H29A C29 H29C . . 109.5 ?
H29B C29 H29C . . 109.5 ?
C24 C30 H30A . . 109.5 ?
C24 C30 H30B . . 109.5 ?
H30A C30 H30B . . 109.5 ?
C24 C30 H30C . . 109.5 ?
H30A C30 H30C . . 109.5 ?
H30B C30 H30C . . 109.5 ?
O4 C27 O5 . . 120.8(4) ?
O4 C27 C18 . . 130.1(4) ?
O5 C27 C18 . . 109.1(4) ?

loop_
_geom_bond_atom_site_label_1
_geom_bond_atom_site_label_2
_geom_bond_site_symmetry_2
_geom_bond_distance
_geom_bond_publ_flag
O1 C12 . 1.216(5) ?
C1 C2 . 1.496(6) ?
C1 C7 . 1.535(6) ?
C1 C10 . 1.539(6) ?
C1 H1 . 1.0 ?
O2 C5 . 1.426(5) ?
O2 H2 . 0.76(6) ?
C2 C3 . 1.338(6) ?
C2 C11 . 1.489(6) ?
O3 C12 . 1.362(5) ?
O3 C11 . 1.444(5) ?
C3 C12 . 1.473(6) ?
C3 C4 . 1.506(6) ?
O4 C27 . 1.206(5) ?
C4 C5 . 1.532(6) ?
C4 H4A . 0.99 ?
C4 H4B . 0.99 ?
O5 C27 . 1.369(5) ?
O5 C26 . 1.436(5) ?
C5 C6 . 1.533(6) ?
C5 H5 . 1.0 ?
O6 C20 . 1.447(5) ?
O6 H6O . 0.87(6) ?
C6 C13 . 1.532(6) ?
C6 C7 . 1.537(6) ?
C6 H6 . 1.0 ?
C7 C8 . 1.536(6) ?
C7 H7 . 1.0 ?
C11 H11A . 0.99 ?
C11 H11B . 0.99 ?
C10 C9 . 1.557(6) ?
C10 H10A . 0.99 ?
C10 H10B . 0.99 ?
C9 C14 . 1.515(7) ?
C9 C8 . 1.540(7) ?
C9 C15 . 1.545(8) ?
C8 H8A . 0.99 ?
C8 H8B . 0.99 ?
C13 H13A . 0.98 ?
C13 H13B . 0.98 ?
C13 H13C . 0.98 ?
C16 C17 . 1.498(5) ?
C16 C25 . 1.533(6) ?
C16 C22 . 1.542(6) ?
C16 H16 . 1.0 ?
C15 H15A . 0.98 ?
C15 H15B . 0.98 ?
C15 H15C . 0.98 ?
C14 H14A . 0.98 ?
C14 H14B . 0.98 ?
C14 H14C . 0.98 ?
C17 C18 . 1.336(6) ?
C17 C26 . 1.498(6) ?
C18 C27 . 1.477(6) ?
C18 C19 . 1.502(6) ?
C19 C20 . 1.526(6) ?
C19 H19A . 0.99 ?
C19 H19B . 0.99 ?
C20 C21 . 1.533(6) ?
C20 H20 . 1.0 ?
C21 C28 . 1.530(6) ?
C21 C22 . 1.539(6) ?
C21 H21 . 1.0 ?
C22 C23 . 1.552(6) ?
C22 H22 . 1.0 ?
C23 C24 . 1.559(6) ?
C23 H23A . 0.99 ?
C23 H23B . 0.99 ?
C25 C24 . 1.541(6) ?
C25 H25A . 0.99 ?
C25 H25B . 0.99 ?
C24 C30 . 1.526(6) ?
C24 C29 . 1.535(7) ?
C26 H26A . 0.99 ?
C26 H26B . 0.99 ?
C28 H28A . 0.98 ?
C28 H28B . 0.98 ?
C28 H28C . 0.98 ?
C29 H29A . 0.98 ?
C29 H29B . 0.98 ?
C29 H29C . 0.98 ?
C30 H30A . 0.98 ?
C30 H30B . 0.98 ?
C30 H30C . 0.98 ?

loop_
_geom_torsion_atom_site_label_1
_geom_torsion_atom_site_label_2
_geom_torsion_atom_site_label_3
_geom_torsion_atom_site_label_4
_geom_torsion_site_symmetry_1
_geom_torsion_site_symmetry_2
_geom_torsion_site_symmetry_3
_geom_torsion_site_symmetry_4
_geom_torsion
_geom_torsion_publ_flag
C7 C1 C2 C3 . . . . -34.8(6) ?
C10 C1 C2 C3 . . . . -154.6(5) ?
C7 C1 C2 C11 . . . . 148.5(4) ?
C10 C1 C2 C11 . . . . 28.7(6) ?
C11 C2 C3 C12 . . . . -1.1(5) ?
C1 C2 C3 C12 . . . . -178.1(4) ?
C11 C2 C3 C4 . . . . 171.9(5) ?
C1 C2 C3 C4 . . . . -5.2(8) ?
C2 C3 C4 C5 . . . . 37.1(7) ?
C12 C3 C4 C5 . . . . -150.7(4) ?
C3 C4 C5 O2 . . . . 70.3(5) ?
C3 C4 C5 C6 . . . . -54.1(5) ?
O2 C5 C6 C13 . . . . 175.4(3) ?
C4 C5 C6 C13 . . . . -59.1(5) ?
O2 C5 C6 C7 . . . . -56.0(4) ?
C4 C5 C6 C7 . . . . 69.5(5) ?
C13 C6 C7 C1 . . . . 47.9(5) ?
C5 C6 C7 C1 . . . . -79.7(5) ?
C13 C6 C7 C8 . . . . -71.2(5) ?
C5 C6 C7 C8 . . . . 161.2(4) ?
C2 C1 C7 C6 . . . . 67.1(5) ?
C10 C1 C7 C6 . . . . -166.9(4) ?
C2 C1 C7 C8 . . . . -167.2(4) ?
C10 C1 C7 C8 . . . . -41.2(5) ?
C12 O3 C11 C2 . . . . 0.6(5) ?
C3 C2 C11 O3 . . . . 0.3(5) ?
C1 C2 C11 O3 . . . . 177.6(4) ?
C2 C1 C10 C9 . . . . 155.1(4) ?
C7 C1 C10 C9 . . . . 29.2(5) ?
C1 C10 C9 C14 . . . . 117.0(5) ?
C1 C10 C9 C8 . . . . -5.5(5) ?
C1 C10 C9 C15 . . . . -122.2(5) ?
C6 C7 C8 C9 . . . . 165.6(4) ?
C1 C7 C8 C9 . . . . 38.5(5) ?
C14 C9 C8 C7 . . . . -142.8(5) ?
C15 C9 C8 C7 . . . . 96.7(5) ?
C10 C9 C8 C7 . . . . -20.4(6) ?
C11 O3 C12 O1 . . . . 179.4(4) ?
C11 O3 C12 C3 . . . . -1.3(5) ?
C2 C3 C12 O1 . . . . -179.3(5) ?
C4 C3 C12 O1 . . . . 6.7(7) ?
C2 C3 C12 O3 . . . . 1.5(5) ?
C4 C3 C12 O3 . . . . -172.5(4) ?
C25 C16 C17 C18 . . . . -156.2(4) ?
C22 C16 C17 C18 . . . . -39.1(6) ?
C25 C16 C17 C26 . . . . 26.2(6) ?
C22 C16 C17 C26 . . . . 143.3(4) ?
C16 C17 C18 C27 . . . . -179.7(4) ?
C26 C17 C18 C27 . . . . -1.9(5) ?
C16 C17 C18 C19 . . . . -5.6(8) ?
C26 C17 C18 C19 . . . . 172.3(4) ?
C17 C18 C19 C20 . . . . 43.5(7) ?
C27 C18 C19 C20 . . . . -143.0(4) ?
C18 C19 C20 O6 . . . . 66.9(5) ?
C18 C19 C20 C21 . . . . -57.7(5) ?
O6 C20 C21 C28 . . . . 171.5(4) ?
C19 C20 C21 C28 . . . . -62.1(5) ?
O6 C20 C21 C22 . . . . -60.3(5) ?
C19 C20 C21 C22 . . . . 66.1(5) ?
C28 C21 C22 C16 . . . . 51.1(5) ?
C20 C21 C22 C16 . . . . -75.3(5) ?
C28 C21 C22 C23 . . . . -70.3(5) ?
C20 C21 C22 C23 . . . . 163.3(4) ?
C17 C16 C22 C21 . . . . 68.6(5) ?
C25 C16 C22 C21 . . . . -166.5(4) ?
C17 C16 C22 C23 . . . . -164.7(4) ?
C25 C16 C22 C23 . . . . -39.8(4) ?
C21 C22 C23 C24 . . . . 149.5(4) ?
C16 C22 C23 C24 . . . . 20.4(5) ?
C17 C16 C25 C24 . . . . 169.2(4) ?
C22 C16 C25 C24 . . . . 45.2(4) ?
C16 C25 C24 C30 . . . . -152.6(4) ?
C16 C25 C24 C29 . . . . 86.4(4) ?
C16 C25 C24 C23 . . . . -32.1(4) ?
C22 C23 C24 C30 . . . . 126.3(4) ?
C22 C23 C24 C29 . . . . -110.6(4) ?
C22 C23 C24 C25 . . . . 6.9(5) ?
C27 O5 C26 C17 . . . . -0.1(4) ?
C18 C17 C26 O5 . . . . 1.3(5) ?
C16 C17 C26 O5 . . . . 179.3(4) ?
C26 O5 C27 O4 . . . . 179.1(4) ?
C26 O5 C27 C18 . . . . -1.0(5) ?
C17 C18 C27 O4 . . . . -178.2(5) ?
C19 C18 C27 O4 . . . . 6.8(7) ?
C17 C18 C27 O5 . . . . 1.9(5) ?
C19 C18 C27 O5 . . . . -173.1(4) ?
